data_9004412
loop_
_publ_author_name
'Hawthorne F C'
'Oberti R'
'Sardone N'

_publ_section_title
;
 Sodium at the A site in clinoamphiboles: the effects of composition
 on patterns of order
 Sample: A1 - DJ102 N.3
;
_journal_name_full 'The Canadian Mineralogist'
_journal_page_first 577
_journal_page_last 593
_journal_volume 34
_journal_year 1996
_chemical_formula_sum 'Al1.66 Ca0.48 F1.14 Fe1.12 H0.86 Mg2.6 Na5.52 O22.86 Si7.6 Ti0.02'
_chemical_name_mineral Fluor-nyboite
_space_group_IT_number 12
_symmetry_space_group_name_Hall '-C 2y'
_symmetry_space_group_name_H-M 'C 1 2/m 1'
_cell_angle_alpha 90
_cell_angle_beta 104.09
_cell_angle_gamma 90
_cell_length_a 9.668
_cell_length_b 17.801
_cell_length_c 5.309
_cell_formula_units_Z 2
_cell_volume 886.191
_cod_original_formula_sum 'Si7.6 Al1.66 Mg2.6 Fe1.12 Ti.02 Ca.48 Na5.52 H.86 O22.86 F1.14'
_cod_database_code 9004412

loop_
_symmetry_equiv_pos_as_xyz
x,y,z
1/2+x,1/2+y,z
x,-y,z
1/2+x,1/2-y,z
-x,y,-z
1/2-x,1/2+y,-z
-x,-y,-z
1/2-x,1/2-y,-z

loop_
_atom_site_label
_atom_site_fract_x
_atom_site_fract_y
_atom_site_fract_z
_atom_site_occupancy
_atom_site_U_iso_or_equiv
SiT1 0.28240 0.08690 0.29660 0.90000 0.00608
AlT1 0.28240 0.08690 0.29660 0.10000 0.00608
SiT2 0.29160 0.17320 0.80930 1.00000 0.00659
MgM1 0.00000 0.09060 0.50000 0.82000 0.00722
FeM1 0.00000 0.09060 0.50000 0.18000 0.00722
AlM2 0.00000 0.17960 0.00000 0.63000 0.00747
TiM2 0.00000 0.17960 0.00000 0.01000 0.00747
FeM2 0.00000 0.17960 0.00000 0.26000 0.00747
MgM2 0.00000 0.17960 0.00000 0.10000 0.00747
MgM3 0.00000 0.00000 0.00000 0.76000 0.00785
FeM3 0.00000 0.00000 0.00000 0.24000 0.00785
CaM4 0.00000 0.27780 0.50000 0.24000 0.01203
NaM4 0.00000 0.27780 0.50000 0.76000 0.01203
NaAm 0.05460 0.50000 0.11620 1.00000 0.03876
NaA2 0.00000 0.48360 0.00000 1.00000 0.07143
H 0.18540 0.00000 0.74440 0.43000 0.10043
O1 0.10770 0.09070 0.20910 1.00000 0.00963
O2 0.11840 0.17160 0.74310 1.00000 0.00912
O-h3 0.10850 0.00000 0.70650 0.43000 0.01216
F3 0.10850 0.00000 0.70650 0.57000 0.01216
O4 0.36650 0.25260 0.80020 1.00000 0.01102
O5 0.35420 0.13380 0.09360 1.00000 0.01305
O6 0.34260 0.12020 0.59210 1.00000 0.01165
O7 0.33910 0.00000 0.29100 1.00000 0.01406
